data_4327275
loop_
_publ_author_name
'Xin-min Gan'
'Brian M. Rapko'
'Jesse Fox'
'Iris Binyamin'
'Sylvie Pailloux'
'Eileen N. Duesler'
'Robert T. Paine'

_publ_section_title
;
 A Three-Dimensional Framework Structure Constructed from
 2-(2-Pyridyl-N-oxide) Ethylphosphonic Acid and Nd(III)
;
_journal_name_full 'Inorganic Chemistry'
_journal_page_first 3741
_journal_page_last 3745
_journal_paper_doi 10.1021/ic051937+
_journal_volume 45
_journal_year 2006
_chemical_formula_sum 'C21 H27 N3 Nd O12 P3'
_chemical_formula_weight 750.61
_chemical_name_systematic
; 
 ? 
;
_space_group_IT_number 148
_symmetry_cell_setting 'rhombohedral, hexagonal'
_symmetry_space_group_name_Hall '-R 3'
_symmetry_space_group_name_H-M 'R -3 :H'
_atom_sites_solution_hydrogens difmap
_atom_sites_solution_primary direct
_atom_sites_solution_secondary difmap
_audit_creation_method SHELXL
_cell_angle_alpha 90.00
_cell_angle_beta 90.00
_cell_angle_gamma 120.00
_cell_formula_units_Z 6
_cell_length_a 21.081(3)
_cell_length_b 21.081(3)
_cell_length_c 10.4954(15)
_cell_measurement_reflns_used 46
_cell_measurement_temperature 293(2)
_cell_measurement_theta_max 12.45
_cell_measurement_theta_min 3.86
_cell_volume 4039.4(10)
_computing_cell_refinement 'Siemens XSCANS, 1991'
_computing_data_collection 'Siemens XSCANS, 1991'
_computing_data_reduction 'Siemens XSCANS, 1991'
_computing_molecular_graphics 'Siemens SHELXTL Version 5, 1994'
_computing_publication_material 'Siemens SHELXTL Version 5, 1994'
_computing_structure_refinement 'Siemens SHELXTL Version 5, 1994'
_computing_structure_solution 'Siemens SHELXTL Version 5, 1994'
_diffrn_ambient_temperature 293(2)
_diffrn_measurement_device 'Siemens P4'
_diffrn_measurement_method '\w scans'
_diffrn_radiation_monochromator graphite
_diffrn_radiation_source 'sealed tube'
_diffrn_radiation_type MoK\a
_diffrn_radiation_wavelength 0.71073
_diffrn_reflns_av_R_equivalents 0.0296
_diffrn_reflns_av_sigmaI/netI 0.0177
_diffrn_reflns_limit_h_max 26
_diffrn_reflns_limit_h_min -26
_diffrn_reflns_limit_k_max 26
_diffrn_reflns_limit_k_min -26
_diffrn_reflns_limit_l_max 12
_diffrn_reflns_limit_l_min -12
_diffrn_reflns_number 9597
_diffrn_reflns_theta_max 25.99
_diffrn_reflns_theta_min 1.93
_diffrn_standards_decay_% 0.0
_diffrn_standards_interval_count 97
_diffrn_standards_number 3
_exptl_absorpt_coefficient_mu 2.174
_exptl_absorpt_correction_T_max 0.8286
_exptl_absorpt_correction_T_min 0.7603
_exptl_absorpt_correction_type empirical
_exptl_crystal_colour colorless
_exptl_crystal_density_diffrn 1.851
_exptl_crystal_density_method none
_exptl_crystal_description rod
_exptl_crystal_F_000 2250
_exptl_crystal_size_max 0.529
_exptl_crystal_size_mid 0.230
_exptl_crystal_size_min 0.207
_refine_diff_density_max 0.301
_refine_diff_density_min -0.790
_refine_diff_density_rms 0.065
_refine_ls_extinction_method none
_refine_ls_goodness_of_fit_all 1.053
_refine_ls_goodness_of_fit_ref 1.105
_refine_ls_hydrogen_treatment refxyz
_refine_ls_matrix_type full
_refine_ls_number_parameters 158
_refine_ls_number_reflns 1760
_refine_ls_number_restraints 0
_refine_ls_restrained_S_all 1.053
_refine_ls_restrained_S_obs 1.105
_refine_ls_R_factor_all 0.0194
_refine_ls_R_factor_gt 0.0165
_refine_ls_shift/esd_mean 0.000
_refine_ls_shift/su_max -0.002
_refine_ls_structure_factor_coef Fsqd
_refine_ls_weighting_details 'w=1/[\s^2^(Fo^2^)+(0.0240P)^2^+3.0000P] where P=(Fo^2^+2Fc^2^)/3'
_refine_ls_weighting_scheme calc
_refine_ls_wR_factor_all 0.0417
_refine_ls_wR_factor_ref 0.0410
_reflns_number_gt 1569
_reflns_number_total 1760
_reflns_observed_criterion >2sigma(I)
_cod_data_source_file ic0519372Bsi20051020_020000.cif
_cod_data_source_block rtp991o
_cod_depositor_comments
;
The following automatic conversions were performed:

'_refine_ls_weighting_scheme' value 'calc
w=1/[\s^2^(Fo^2^)+(0.0240P)^2^+3.0000P] where P=(Fo^2^+2Fc^2^)/3' was
changed to 'calc'. New tag '_refine_ls_weighting_details' was
created. The value of the new tag was set to
'w=1/[\s^2^(Fo^2^)+(0.0240P)^2^+3.0000P] where P=(Fo^2^+2Fc^2^)/3'.

Automatic conversion script
Id: cif_fix_values 3143 2015-03-26 13:38:13Z robertas 
;
_cod_original_cell_volume 4039.5(10)
_cod_original_sg_symbol_H-M 'R -3'
_cod_database_code 4327275

loop_
_symmetry_equiv_pos_as_xyz
'x, y, z'
'-y, x-y, z'
'-x+y, -x, z'
'x+2/3, y+1/3, z+1/3'
'-y+2/3, x-y+1/3, z+1/3'
'-x+y+2/3, -x+1/3, z+1/3'
'x+1/3, y+2/3, z+2/3'
'-y+1/3, x-y+2/3, z+2/3'
'-x+y+1/3, -x+2/3, z+2/3'
'-x, -y, -z'
'y, -x+y, -z'
'x-y, x, -z'
'-x+2/3, -y+1/3, -z+1/3'
'y+2/3, -x+y+1/3, -z+1/3'
'x-y+2/3, x+1/3, -z+1/3'
'-x+1/3, -y+2/3, -z+2/3'
'y+1/3, -x+y+2/3, -z+2/3'
'x-y+1/3, x+2/3, -z+2/3'

loop_
_atom_site_aniso_label
_atom_site_aniso_U_11
_atom_site_aniso_U_22
_atom_site_aniso_U_33
_atom_site_aniso_U_23
_atom_site_aniso_U_13
_atom_site_aniso_U_12
Nd1 0.01739(9) 0.01739(9) 0.01689(12) 0.000 0.000 0.00869(4)
Nd2 0.01729(9) 0.01729(9) 0.01557(12) 0.000 0.000 0.00864(4)
P 0.0218(2) 0.0175(2) 0.0221(2) 0.0008(2) 0.0013(2) 0.0117(2)
O1 0.0572(11) 0.0335(9) 0.0611(11) 0.0192(8) 0.0207(9) 0.0278(8)
O2 0.0473(10) 0.0411(9) 0.0341(9) 0.0056(7) 0.0065(8) 0.0360(8)
O3 0.0286(7) 0.0283(7) 0.0282(7) -0.0063(6) -0.0006(6) 0.0152(6)
O4 0.0318(7) 0.0303(7) 0.0289(7) 0.0091(6) 0.0037(6) 0.0189(6)
N 0.0317(9) 0.0274(9) 0.0294(9) 0.0034(7) 0.0077(7) 0.0086(8)
C1 0.0352(13) 0.0418(14) 0.0393(13) -0.0040(11) 0.0072(10) -0.0018(11)
C2 0.0240(13) 0.088(2) 0.0427(15) -0.0070(14) -0.0001(11) 0.0065(14)
C3 0.044(2) 0.102(3) 0.0432(15) -0.0018(15) 0.0026(12) 0.047(2)
C4 0.0456(14) 0.0488(15) 0.0407(13) -0.0014(11) 0.0036(10) 0.0309(12)
C5 0.0275(10) 0.0268(10) 0.0261(10) -0.0002(8) 0.0018(8) 0.0116(8)
C6 0.0279(10) 0.0245(10) 0.0353(12) 0.0039(9) -0.0003(9) 0.0080(9)
C7 0.0285(11) 0.0289(10) 0.0276(11) -0.0020(9) -0.0012(8) 0.0085(9)

loop_
_atom_site_label
_atom_site_type_symbol
_atom_site_fract_x
_atom_site_fract_y
_atom_site_fract_z
_atom_site_U_iso_or_equiv
_atom_site_thermal_displace_type
_atom_site_occupancy
_atom_site_calc_flag
_atom_site_refinement_flags
Nd1 Nd 0.0000 0.0000 0.0000 0.01722(7) Uani 1 d S
Nd2 Nd 0.0000 0.0000 0.5000 0.01672(7) Uani 1 d S
P P -0.02102(3) 0.11126(2) 0.25134(4) 0.01964(10) Uani 1 d .
O1 O 0.16921(10) 0.37492(9) 0.1138(2) 0.0484(4) Uani 1 d .
O2 O -0.07017(9) 0.14708(9) 0.2453(2) 0.0347(4) Uani 1 d .
H2A H -0.0822(16) 0.1499(16) 0.3005(27) 0.045(10) Uiso 1 d .
O3 O -0.03399(7) 0.06797(7) 0.13008(12) 0.0279(3) Uani 1 d .
O4 O -0.03572(7) 0.06768(7) 0.37233(12) 0.0288(3) Uani 1 d .
N N 0.21183(10) 0.34531(9) 0.1154(2) 0.0322(4) Uani 1 d .
C1 C 0.28555(14) 0.39018(14) 0.1130(2) 0.0481(6) Uani 1 d .
H1 H 0.2994(15) 0.4418(16) 0.1123(25) 0.054(8) Uiso 1 d .
C2 C 0.33097(15) 0.3623(2) 0.1143(3) 0.0613(9) Uani 1 d .
H2 H 0.3766(18) 0.3930(17) 0.1100(29) 0.075(10) Uiso 1 d .
C3 C 0.3029(2) 0.2878(2) 0.1203(3) 0.0583(8) Uani 1 d .
H3 H 0.3326(19) 0.2675(18) 0.1234(32) 0.083(11) Uiso 1 d .
C4 C 0.22850(14) 0.24330(15) 0.1238(2) 0.0418(5) Uani 1 d .
H4 H 0.2052(16) 0.1931(17) 0.1262(27) 0.064(9) Uiso 1 d .
C5 C 0.18195(11) 0.27149(11) 0.1213(2) 0.0276(4) Uani 1 d .
C6 C 0.10030(11) 0.22384(11) 0.1253(2) 0.0315(4) Uani 1 d .
H6A H 0.0797(14) 0.2573(14) 0.1009(23) 0.044(7) Uiso 1 d .
H6B H 0.0880(12) 0.1886(13) 0.0547(21) 0.034(6) Uiso 1 d .
C7 C 0.07323(12) 0.18327(12) 0.2521(2) 0.0310(4) Uani 1 d .
H7A H 0.1022(13) 0.1618(13) 0.2724(22) 0.036(6) Uiso 1 d .
H7B H 0.0793(14) 0.2149(14) 0.3202(25) 0.050(7) Uiso 1 d .

loop_
_atom_type_symbol
_atom_type_description
_atom_type_scat_dispersion_real
_atom_type_scat_dispersion_imag
_atom_type_scat_source
C C 0.0033 0.0016 'International Tables Vol C Tables 4.2.6.8 and 6.1.1.4'
H H 0.0000 0.0000 'International Tables Vol C Tables 4.2.6.8 and 6.1.1.4'
N N 0.0061 0.0033 'International Tables Vol C Tables 4.2.6.8 and 6.1.1.4'
O O 0.0106 0.0060 'International Tables Vol C Tables 4.2.6.8 and 6.1.1.4'
P P 0.1023 0.0942 'International Tables Vol C Tables 4.2.6.8 and 6.1.1.4'
Nd Nd -0.1943 3.0179 'International Tables Vol C Tables 4.2.6.8 and 6.1.1.4'

loop_
_geom_angle_atom_site_label_1
_geom_angle_atom_site_label_2
_geom_angle_atom_site_label_3
_geom_angle
_geom_angle_site_symmetry_1
_geom_angle_site_symmetry_3
O3 Nd1 O3 180.0 12 3
O3 Nd1 O3 89.29(5) 12 11
O3 Nd1 O3 90.71(5) 3 11
O3 Nd1 O3 90.71(5) 12 2
O3 Nd1 O3 89.29(5) 3 2
O3 Nd1 O3 180.0 11 2
O3 Nd1 O3 90.71(5) 12 .
O3 Nd1 O3 89.29(5) 3 .
O3 Nd1 O3 90.71(5) 11 .
O3 Nd1 O3 89.29(5) 2 .
O3 Nd1 O3 89.29(5) 12 10
O3 Nd1 O3 90.71(5) 3 10
O3 Nd1 O3 89.29(5) 11 10
O3 Nd1 O3 90.71(5) 2 10
O3 Nd1 O3 180.0 . 10
O4 Nd2 O4 180.0 2 11_556
O4 Nd2 O4 89.55(5) 2 12_556
O4 Nd2 O4 90.45(5) 11_556 12_556
O4 Nd2 O4 89.55(5) 2 10_556
O4 Nd2 O4 90.45(5) 11_556 10_556
O4 Nd2 O4 90.45(5) 12_556 10_556
O4 Nd2 O4 90.45(5) 2 .
O4 Nd2 O4 89.55(5) 11_556 .
O4 Nd2 O4 89.55(5) 12_556 .
O4 Nd2 O4 180.0 10_556 .
O4 Nd2 O4 90.45(5) 2 3
O4 Nd2 O4 89.55(5) 11_556 3
O4 Nd2 O4 180.0 12_556 3
O4 Nd2 O4 89.55(5) 10_556 3
O4 Nd2 O4 90.45(5) . 3
O4 P O3 114.98(8) . .
O4 P O2 110.25(9) . .
O3 P O2 107.17(9) . .
O4 P C7 108.33(9) . .
O3 P C7 107.69(9) . .
O2 P C7 108.22(10) . .
O4 P H2A 93.2(8) . .
O3 P H2A 121.9(9) . .
O2 P H2A 18.1(8) . .
C7 P H2A 109.6(9) . .
P O2 H2A 113.3(27) . .
P O3 Nd1 147.71(8) . .
P O4 Nd2 145.51(8) . .
O1 N C1 118.8(2) . .
O1 N C5 120.3(2) . .
C1 N C5 120.9(2) . .
C2 C1 N 120.7(3) . .
C2 C1 H1 127.1(16) . .
N C1 H1 112.2(17) . .
C1 C2 C3 120.2(2) . .
C1 C2 H2 116.5(23) . .
C3 C2 H2 123.3(22) . .
C4 C3 C2 118.5(3) . .
C4 C3 H3 119.6(22) . .
C2 C3 H3 121.9(22) . .
C3 C4 C5 121.5(3) . .
C3 C4 H4 124.2(19) . .
C5 C4 H4 114.3(19) . .
N C5 C4 118.2(2) . .
N C5 C6 119.3(2) . .
C4 C5 C6 122.5(2) . .
C5 C6 C7 112.4(2) . .
C5 C6 H6A 105.7(14) . .
C7 C6 H6A 115.7(14) . .
C5 C6 H6B 105.3(13) . .
C7 C6 H6B 110.4(13) . .
H6A C6 H6B 106.7(18) . .
C6 C7 P 114.43(15) . .
C6 C7 H7A 108.2(14) . .
P C7 H7A 107.5(15) . .
C6 C7 H7B 112.5(15) . .
P C7 H7B 107.6(15) . .
H7A C7 H7B 106.1(21) . .

loop_
_geom_bond_atom_site_label_1
_geom_bond_atom_site_label_2
_geom_bond_distance
_geom_bond_site_symmetry_2
Nd1 O3 2.3360(13) 12
Nd1 O3 2.3360(13) 3
Nd1 O3 2.3360(13) 11
Nd1 O3 2.3360(13) 2
Nd1 O3 2.3360(13) .
Nd1 O3 2.3360(13) 10
Nd2 O4 2.3395(13) 2
Nd2 O4 2.3395(13) 11_556
Nd2 O4 2.3395(13) 12_556
Nd2 O4 2.3395(13) 10_556
Nd2 O4 2.3395(13) .
Nd2 O4 2.3395(13) 3
P O4 1.5058(13) .
P O3 1.5093(14) .
P O2 1.559(2) .
P C7 1.799(2) .
P H2A 1.91(3) .
O1 N 1.326(2) .
O2 H2A 0.65(3) .
N C1 1.357(3) .
N C5 1.357(3) .
C1 C2 1.351(4) .
C1 H1 0.98(3) .
C2 C3 1.375(5) .
C2 H2 0.85(3) .
C3 C4 1.367(4) .
C3 H3 0.92(3) .
C4 C5 1.378(3) .
C4 H4 0.92(3) .
C5 C6 1.498(3) .
C6 C7 1.530(3) .
C6 H6A 1.03(3) .
C6 H6B 0.99(2) .
C7 H7A 0.95(2) .
C7 H7B 0.94(3) .
